data_4123863
loop_
_publ_author_name
'Mfuh, Adelphe M.'
'Zhang, Yu'
'Stephens, David E.'
'Vo, Anh X. T.'
'Arman, Hadi D.'
'Larionov, Oleg V.'

_publ_section_title
;
 Concise Total Synthesis of Trichodermamides A, B, and C Enabled by an
 Efficient Construction of the 1,2-Oxazadecaline Core.
;
_journal_issue 25
_journal_name_full 'Journal of the American Chemical Society'
_journal_page_first 8050
_journal_page_last 8053
_journal_paper_doi 10.1021/jacs.5b05205
_journal_volume 137
_journal_year 2015
_chemical_formula_moiety 'C12 H13 N O4'
_chemical_formula_sum 'C12 H13 N O4'
_chemical_formula_weight 235.23
_space_group_crystal_system monoclinic
_space_group_IT_number 15
_space_group_name_Hall '-C 2yc'
_space_group_name_H-M_alt 'C 1 2/c 1'
_symmetry_space_group_name_Hall '-C 2yc'
_symmetry_space_group_name_H-M 'C 1 2/c 1'
_atom_sites_solution_hydrogens geom
_atom_sites_solution_primary direct
_audit_creation_date 2015-05-05
_audit_creation_method
;
Olex2 1.2
(compiled 2015.01.26 svn.r3150 for OlexSys, GUI svn.r4998)
;
_cell_angle_alpha 90
_cell_angle_beta 127.51(3)
_cell_angle_gamma 90
_cell_formula_units_Z 8
_cell_length_a 23.444(5)
_cell_length_b 6.9509(14)
_cell_length_c 17.543(4)
_cell_measurement_reflns_used 4801
_cell_measurement_temperature 98
_cell_measurement_theta_max 27.5
_cell_measurement_theta_min 3.1
_cell_volume 2267.7(12)
_computing_cell_refinement
;
CrystalClear-SM Auto 2.0 r15 (Rigaku, 2011)
;
_computing_data_collection
;
CrystalClear-SM Auto 2.0 r15 (Rigaku, 2011)
;
_computing_data_reduction
;
CrystalClear-SM Auto 2.0 r15 (Rigaku, 2011)
;
_computing_molecular_graphics 'Olex2 (Dolomanov et al., 2009)'
_computing_publication_material 'Olex2 (Dolomanov et al., 2009)'
_computing_structure_refinement 'ShelXL (Sheldrick, 2008)'
_computing_structure_solution 'ShelXT (Sheldrick, 2015)'
_diffrn_ambient_temperature 98
_diffrn_detector CCD
_diffrn_detector_area_resol_mean 28.5714
_diffrn_measured_fraction_theta_full 0.997
_diffrn_measured_fraction_theta_max 0.997
_diffrn_measurement_details
;
scan:
    Number of images: 246
               Slice: -68.0000 - 55.0000
         Image width: 0.5000
            Exp time: 45.0000
       Rotation axis: Omega
               Omega: 0.0000
               Kappa: 70.0000
                 Phi: 0.0000
                 XTD: 35.0000
              2theta: -35.0000
scan:
    Number of images: 218
               Slice: -68.0000 - 41.0000
         Image width: 0.5000
            Exp time: 45.0000
       Rotation axis: Omega
               Omega: 0.0000
               Kappa: 70.0000
                 Phi: 180.0000
                 XTD: 35.0000
              2theta: -35.0000
scan:
    Number of images: 88
               Slice: -69.0000 - -25.0000
         Image width: 0.5000
            Exp time: 45.0000
       Rotation axis: Omega
               Omega: 0.0000
               Kappa: 0.0000
                 Phi: 0.0000
                 XTD: 35.0000
              2theta: -35.0000
scan:
    Number of images: 68
               Slice: -125.0000 - -91.0000
         Image width: 0.5000
            Exp time: 45.0000
       Rotation axis: Omega
               Omega: 0.0000
               Kappa: 0.0000
                 Phi: 270.0000
                 XTD: 35.0000
              2theta: -35.0000
scan:
    Number of images: 66
               Slice: -47.0000 - -14.0000
         Image width: 0.5000
            Exp time: 45.0000
       Rotation axis: Omega
               Omega: 0.0000
               Kappa: 70.0000
                 Phi: 270.0000
                 XTD: 35.0000
              2theta: -35.0000
;
_diffrn_measurement_device
;
AFC12 (Right): Kappa 3 circle
;
_diffrn_measurement_device_type 'Rigaku Saturn724 (2x2 bin mode)'
_diffrn_measurement_method 'profile data from \w-scans'
_diffrn_measurement_specimen_support Fiber
_diffrn_orient_matrix_type d*Trek
_diffrn_orient_matrix_UB_11 -0.128584
_diffrn_orient_matrix_UB_12 0.080977
_diffrn_orient_matrix_UB_13 0.028645
_diffrn_orient_matrix_UB_21 -0.023254
_diffrn_orient_matrix_UB_22 -0.081674
_diffrn_orient_matrix_UB_23 -0.007659
_diffrn_orient_matrix_UB_31 0.024366
_diffrn_orient_matrix_UB_32 -0.018315
_diffrn_orient_matrix_UB_33 0.064851
_diffrn_radiation_monochromator 'Graphite Monochromator'
_diffrn_radiation_type MoK\a
_diffrn_radiation_wavelength 0.71073
_diffrn_reflns_av_R_equivalents 0.0366
_diffrn_reflns_av_unetI/netI 0.0396
_diffrn_reflns_laue_measured_fraction_full 0.997
_diffrn_reflns_laue_measured_fraction_max 0.997
_diffrn_reflns_limit_h_max 28
_diffrn_reflns_limit_h_min -28
_diffrn_reflns_limit_k_max 8
_diffrn_reflns_limit_k_min -7
_diffrn_reflns_limit_l_max 21
_diffrn_reflns_limit_l_min -21
_diffrn_reflns_number 7386
_diffrn_reflns_point_group_measured_fraction_full 0.997
_diffrn_reflns_point_group_measured_fraction_max 0.997
_diffrn_reflns_theta_full 25.242
_diffrn_reflns_theta_max 25.998
_diffrn_reflns_theta_min 3.129
_diffrn_source 'Sealed Tube'
_diffrn_source_current 40.0
_diffrn_source_power 2.0
_diffrn_source_voltage 50.0
_exptl_absorpt_coefficient_mu 0.104
_exptl_absorpt_correction_T_max 1.000
_exptl_absorpt_correction_T_min 0.673
_exptl_absorpt_correction_type multi-scan
_exptl_absorpt_process_details 'ABSCOR (Higashi, 1995)'
_exptl_crystal_colour Colorless
_exptl_crystal_density_diffrn 1.378
_exptl_crystal_description Prism
_exptl_crystal_F_000 992
_exptl_crystal_size_max 0.2
_exptl_crystal_size_mid 0.15
_exptl_crystal_size_min 0.1
_refine_diff_density_max 0.166
_refine_diff_density_min -0.155
_refine_diff_density_rms 0.034
_refine_ls_extinction_method none
_refine_ls_goodness_of_fit_ref 1.056
_refine_ls_hydrogen_treatment constr
_refine_ls_matrix_type full
_refine_ls_number_parameters 157
_refine_ls_number_reflns 2234
_refine_ls_number_restraints 0
_refine_ls_restrained_S_all 1.056
_refine_ls_R_factor_all 0.0604
_refine_ls_R_factor_gt 0.0411
_refine_ls_shift/su_max 0.000
_refine_ls_shift/su_mean 0.000
_refine_ls_structure_factor_coef Fsqd
_refine_ls_weighting_details 'w=1/[\s^2^(Fo^2^)+(0.0630P)^2^+0.2080P] where P=(Fo^2^+2Fc^2^)/3'
_refine_ls_weighting_scheme calc
_refine_ls_wR_factor_gt 0.1077
_refine_ls_wR_factor_ref 0.1191
_reflns_Friedel_coverage 0.000
_reflns_number_gt 1587
_reflns_number_total 2234
_reflns_threshold_expression 'I > 2\s(I)'
_cod_data_source_file ja5b05205_si_010.cif
_cod_data_source_block cd1324a
_cod_depositor_comments
;
The following automatic conversions were performed:

'_exptl_absorpt_correction_type' value 'Multi-scan' changed to
'multi-scan' according to
/usr/data/users/saulius/crontab/automatic-downloads/rss-feeds/ACS/lib/dictionaries/cif_core.dic
dictionary named 'cif_core.dic' version 2.4.2 from 2011-04-26.

Automatic conversion script
Id: cif_fix_values 3271 2015-04-21 07:52:19Z andrius 

 Adding full bibliography for 4123862--4123864.cif.
;
_cod_original_cell_volume 2267.8(11)
_cod_database_code 4123863
_shelx_space_group_comment
;
The symmetry employed for this shelxl refinement is uniquely defined
by the following loop, which should always be used as a source of
symmetry information in preference to the above space-group names.
They are only intended as comments.
;
_olex2_refinement_description
;
1. Fixed Uiso
 At 1.2 times of:
  All C(H) groups, All N(H) groups
 At 1.5 times of:
  All C(H,H,H) groups
2.a Aromatic/amide H refined with riding coordinates:
 N1(H1), C7(H7), C6(H6), C9(H9)
2.b Idealised Me refined as rotating group:
 C11(H11A,H11B,H11C), C10(H10A,H10B,H10C), C0AA(H0AA,H0AB,H0AC)
;
_shelx_shelxl_version_number 2014/7
_olex2_submission_special_instructions 'No special instructions were received'

loop_
_space_group_symop_operation_xyz
'x, y, z'
'-x, y, -z+1/2'
'x+1/2, y+1/2, z'
'-x+1/2, y+1/2, -z+1/2'
'-x, -y, -z'
'x, -y, z-1/2'
'-x+1/2, -y+1/2, -z'
'x+1/2, -y+1/2, z-1/2'

loop_
_atom_site_label
_atom_site_type_symbol
_atom_site_fract_x
_atom_site_fract_y
_atom_site_fract_z
_atom_site_U_iso_or_equiv
_atom_site_adp_type
_atom_site_occupancy
_atom_site_site_symmetry_order
_atom_site_calc_flag
_atom_site_refinement_flags_posn
O1 O 0.19782(6) 0.46545(15) 0.35113(8) 0.0469(3) Uani 1 1 d .
O3 O 0.31694(6) 0.49410(15) 0.36108(7) 0.0482(3) Uani 1 1 d .
O4 O 0.44568(6) 0.56502(16) 0.52883(8) 0.0508(3) Uani 1 1 d .
O2 O 0.08128(7) 0.4207(2) 0.25767(9) 0.0687(4) Uani 1 1 d .
N1 N 0.07191(8) 0.4295(2) 0.40419(11) 0.0604(4) Uani 1 1 d .
H1 H 0.0346 0.4143 0.3455 0.072 Uiso 1 1 calc R
C5 C 0.38859(9) 0.54929(19) 0.53099(11) 0.0420(4) Uani 1 1 d .
C3 C 0.26216(8) 0.49778(19) 0.43978(10) 0.0388(3) Uani 1 1 d .
C8 C 0.26543(9) 0.50858(19) 0.52202(11) 0.0409(4) Uani 1 1 d .
C4 C 0.32229(9) 0.5171(2) 0.44304(10) 0.0403(4) Uani 1 1 d .
C7 C 0.33275(9) 0.5418(2) 0.60858(11) 0.0481(4) Uani 1 1 d .
H7 H 0.3369 0.5509 0.6646 0.058 Uiso 1 1 calc R
C1 C 0.13700(9) 0.4534(2) 0.42396(12) 0.0459(4) Uani 1 1 d .
C6 C 0.39322(9) 0.5615(2) 0.61399(11) 0.0476(4) Uani 1 1 d .
H6 H 0.4375 0.5832 0.6731 0.057 Uiso 1 1 calc R
C9 C 0.20020(9) 0.4833(2) 0.51083(12) 0.0450(4) Uani 1 1 d .
H9 H 0.2015 0.4876 0.5648 0.054 Uiso 1 1 calc R
C2 C 0.13506(9) 0.4450(2) 0.33881(12) 0.0477(4) Uani 1 1 d .
C11 C 0.51572(10) 0.5780(3) 0.61827(12) 0.0591(5) Uani 1 1 d .
H11A H 0.5509 0.5844 0.6069 0.089 Uiso 1 1 calc GR
H11B H 0.5247 0.4666 0.6565 0.089 Uiso 1 1 calc GR
H11C H 0.5188 0.6916 0.6517 0.089 Uiso 1 1 calc GR
C10 C 0.06337(11) 0.4287(3) 0.47859(15) 0.0629(5) Uani 1 1 d .
H10A H 0.0145 0.3972 0.4514 0.094 Uiso 1 1 calc GR
H10B H 0.0748 0.5537 0.5078 0.094 Uiso 1 1 calc GR
H10C H 0.0950 0.3348 0.5263 0.094 Uiso 1 1 calc GR
C0AA C 0.29736(14) 0.6608(3) 0.30446(14) 0.0805(7) Uani 1 1 d .
H0AA H 0.2960 0.6325 0.2498 0.121 Uiso 1 1 calc GR
H0AB H 0.3320 0.7605 0.3420 0.121 Uiso 1 1 calc GR
H0AC H 0.2507 0.7031 0.2829 0.121 Uiso 1 1 calc GR

loop_
_atom_site_aniso_label
_atom_site_aniso_U_11
_atom_site_aniso_U_22
_atom_site_aniso_U_33
_atom_site_aniso_U_23
_atom_site_aniso_U_13
_atom_site_aniso_U_12
O1 0.0382(7) 0.0621(6) 0.0383(6) -0.0027(5) 0.0222(6) 0.0023(5)
O3 0.0504(8) 0.0618(6) 0.0379(6) -0.0017(5) 0.0297(6) 0.0057(5)
O4 0.0366(7) 0.0747(7) 0.0405(6) -0.0011(5) 0.0232(6) -0.0003(5)
O2 0.0403(8) 0.1097(11) 0.0467(7) -0.0056(7) 0.0217(7) -0.0031(7)
N1 0.0439(10) 0.0833(10) 0.0605(9) -0.0041(8) 0.0351(9) -0.0001(7)
C5 0.0397(10) 0.0475(8) 0.0403(8) 0.0026(6) 0.0251(8) 0.0048(6)
C3 0.0368(9) 0.0416(7) 0.0332(7) 0.0008(6) 0.0189(7) 0.0052(6)
C8 0.0440(10) 0.0426(7) 0.0400(8) 0.0039(6) 0.0276(8) 0.0072(6)
C4 0.0434(10) 0.0449(8) 0.0352(8) 0.0012(6) 0.0254(8) 0.0060(6)
C7 0.0479(11) 0.0629(10) 0.0353(8) 0.0037(7) 0.0262(8) 0.0058(7)
C1 0.0440(10) 0.0467(8) 0.0520(9) 0.0005(7) 0.0319(9) 0.0044(7)
C6 0.0393(10) 0.0640(9) 0.0329(8) 0.0011(7) 0.0185(8) 0.0027(7)
C9 0.0481(11) 0.0485(8) 0.0456(9) 0.0047(7) 0.0324(9) 0.0079(7)
C2 0.0366(10) 0.0559(9) 0.0467(9) -0.0004(7) 0.0233(9) 0.0033(7)
C11 0.0372(11) 0.0870(12) 0.0461(10) -0.0019(9) 0.0218(9) -0.0018(9)
C10 0.0597(13) 0.0717(11) 0.0783(13) -0.0081(10) 0.0529(12) -0.0034(9)
C0AA 0.125(2) 0.0743(12) 0.0559(12) 0.0103(9) 0.0622(15) 0.0084(12)

loop_
_atom_type_symbol
_atom_type_description
_atom_type_scat_dispersion_real
_atom_type_scat_dispersion_imag
_atom_type_scat_source
C C 0.0033 0.0016 'International Tables Vol C Tables 4.2.6.8 and 6.1.1.4'
H H 0.0000 0.0000 'International Tables Vol C Tables 4.2.6.8 and 6.1.1.4'
N N 0.0061 0.0033 'International Tables Vol C Tables 4.2.6.8 and 6.1.1.4'
O O 0.0106 0.0060 'International Tables Vol C Tables 4.2.6.8 and 6.1.1.4'

loop_
_geom_angle_atom_site_label_1
_geom_angle_atom_site_label_2
_geom_angle_atom_site_label_3
_geom_angle
C2 O1 C3 122.25(12)
C4 O3 C0AA 115.12(11)
C5 O4 C11 117.79(12)
C1 N1 H1 119.1
C1 N1 C10 121.79(17)
C10 N1 H1 119.1
O4 C5 C4 115.79(13)
O4 C5 C6 124.68(15)
C4 C5 C6 119.52(14)
O1 C3 C8 120.60(14)
O1 C3 C4 116.86(12)
C4 C3 C8 122.54(15)
C3 C8 C9 118.00(15)
C7 C8 C3 116.64(15)
C7 C8 C9 125.37(14)
O3 C4 C5 120.58(14)
O3 C4 C3 120.29(14)
C3 C4 C5 119.03(13)
C8 C7 H7 118.9
C6 C7 C8 122.11(14)
C6 C7 H7 118.9
N1 C1 C2 113.76(16)
C9 C1 N1 126.96(15)
C9 C1 C2 119.28(15)
C5 C6 H6 119.9
C7 C6 C5 120.16(16)
C7 C6 H6 119.9
C8 C9 H9 119.2
C1 C9 C8 121.51(14)
C1 C9 H9 119.2
O1 C2 C1 118.34(15)
O2 C2 O1 117.03(14)
O2 C2 C1 124.63(16)
O4 C11 H11A 109.5
O4 C11 H11B 109.5
O4 C11 H11C 109.5
H11A C11 H11B 109.5
H11A C11 H11C 109.5
H11B C11 H11C 109.5
N1 C10 H10A 109.5
N1 C10 H10B 109.5
N1 C10 H10C 109.5
H10A C10 H10B 109.5
H10A C10 H10C 109.5
H10B C10 H10C 109.5
O3 C0AA H0AA 109.5
O3 C0AA H0AB 109.5
O3 C0AA H0AC 109.5
H0AA C0AA H0AB 109.5
H0AA C0AA H0AC 109.5
H0AB C0AA H0AC 109.5

loop_
_geom_bond_atom_site_label_1
_geom_bond_atom_site_label_2
_geom_bond_distance
O1 C3 1.374(2)
O1 C2 1.3582(19)
O3 C4 1.3744(16)
O3 C0AA 1.409(2)
O4 C5 1.3662(18)
O4 C11 1.424(2)
O2 C2 1.208(2)
N1 H1 0.8600
N1 C1 1.354(2)
N1 C10 1.436(2)
C5 C4 1.388(2)
C5 C6 1.395(2)
C3 C8 1.3992(19)
C3 C4 1.382(2)
C8 C7 1.390(2)
C8 C9 1.429(2)
C7 H7 0.9300
C7 C6 1.369(2)
C1 C9 1.346(2)
C1 C2 1.468(2)
C6 H6 0.9300
C9 H9 0.9300
C11 H11A 0.9600
C11 H11B 0.9600
C11 H11C 0.9600
C10 H10A 0.9600
C10 H10B 0.9600
C10 H10C 0.9600
C0AA H0AA 0.9600
C0AA H0AB 0.9600
C0AA H0AC 0.9600
